data_7109159
loop_
_publ_author_name
'Kyung Hwan Park'
'Tae Hwan Noh'
'Yoon-Bo Shim'
'Ok-Sang Jung'

_publ_section_title
;
 Construction of right-handed-, left-handed-, and racemic helical
 coordination polymers. Enantioselective recognition using chiral helical
 crystals
;
_journal_name_full Chem.Commun.
_journal_page_first 4000
_journal_paper_doi 10.1039/c3cc00005b
_journal_volume 49
_journal_year 2013
_chemical_formula_sum 'C16 H23 Cl2 Cu N2 O1.5 S1.5 Si'
_chemical_formula_weight 477.98
_chemical_name_systematic
;
?
;
_space_group_IT_number 76
_symmetry_cell_setting tetragonal
_symmetry_space_group_name_Hall 'P 4w'
_symmetry_space_group_name_H-M 'P 41'
_atom_sites_solution_hydrogens geom
_atom_sites_solution_primary direct
_atom_sites_solution_secondary difmap
_audit_creation_method SHELXL-97
_cell_angle_alpha 90.00
_cell_angle_beta 90.00
_cell_angle_gamma 90.00
_cell_formula_units_Z 4
_cell_length_a 11.9782(4)
_cell_length_b 11.9782(4)
_cell_length_c 15.7892(13)
_cell_measurement_reflns_used 1432
_cell_measurement_temperature 173(2)
_cell_measurement_theta_max 23.51
_cell_measurement_theta_min 2.73
_cell_volume 2265.4(2)
_computing_cell_refinement 'Bruker APEX2'
_computing_data_collection 'Bruker APEX2'
_computing_data_reduction 'Bruker APEX2'
_computing_molecular_graphics 'Bruker SHELXTL'
_computing_publication_material 'Bruker SHELXTL'
_computing_structure_refinement 'SHELXL-97 (Sheldrick, 2008)'
_computing_structure_solution 'SHELXS-97 (Sheldrick, 2008)'
_diffrn_ambient_temperature 173(2)
_diffrn_measured_fraction_theta_full 0.999
_diffrn_measured_fraction_theta_max 0.999
_diffrn_measurement_device_type 'Bruker Breeze CCD'
_diffrn_measurement_method 'phi and omega scans'
_diffrn_radiation_monochromator graphite
_diffrn_radiation_source 'fine-focus sealed tube'
_diffrn_radiation_type MoK\a
_diffrn_radiation_wavelength 0.71073
_diffrn_reflns_av_R_equivalents 0.0951
_diffrn_reflns_av_unetI/netI 0.1231
_diffrn_reflns_limit_h_max 14
_diffrn_reflns_limit_h_min -15
_diffrn_reflns_limit_k_max 14
_diffrn_reflns_limit_k_min -14
_diffrn_reflns_limit_l_max 19
_diffrn_reflns_limit_l_min -13
_diffrn_reflns_number 9394
_diffrn_reflns_theta_full 26.50
_diffrn_reflns_theta_max 26.50
_diffrn_reflns_theta_min 1.70
_exptl_absorpt_coefficient_mu 1.400
_exptl_absorpt_correction_T_max 0.6952
_exptl_absorpt_correction_T_min 0.6475
_exptl_absorpt_correction_type multi-scan
_exptl_absorpt_process_details SADABS
_exptl_crystal_colour blue
_exptl_crystal_density_diffrn 1.401
_exptl_crystal_density_method 'not measured'
_exptl_crystal_description block
_exptl_crystal_F_000 984
_exptl_crystal_size_max 0.34
_exptl_crystal_size_mid 0.31
_exptl_crystal_size_min 0.28
_refine_diff_density_max 0.763
_refine_diff_density_min -0.411
_refine_diff_density_rms 0.088
_refine_ls_abs_structure_details 'Flack H D (1983), Acta Cryst. A39, 876-881'
_refine_ls_abs_structure_Flack 0.01(2)
_refine_ls_extinction_method none
_refine_ls_goodness_of_fit_ref 1.009
_refine_ls_hydrogen_treatment constr
_refine_ls_matrix_type full
_refine_ls_number_parameters 291
_refine_ls_number_reflns 3563
_refine_ls_number_restraints 46
_refine_ls_restrained_S_all 1.004
_refine_ls_R_factor_all 0.0708
_refine_ls_R_factor_gt 0.0491
_refine_ls_shift/su_max 0.001
_refine_ls_shift/su_mean 0.000
_refine_ls_structure_factor_coef Fsqd
_refine_ls_weighting_details 'calc w=1/[\s^2^(Fo^2^)+(0.0388P)^2^+0.0000P] where P=(Fo^2^+2Fc^2^)/3'
_refine_ls_weighting_scheme calc
_refine_ls_wR_factor_gt 0.1168
_refine_ls_wR_factor_ref 0.1221
_reflns_number_gt 2316
_reflns_number_total 3563
_reflns_threshold_expression >2sigma(I)
_cod_data_source_file c3cc00005b.txt
_cod_data_source_block cc
_cod_original_sg_symbol_H-M P4(1)
_cod_original_formula_sum 'C16 H23 Cl2 Cu N2 O1.50 S1.50 Si'
_cod_database_code 7109159

loop_
_symmetry_equiv_pos_as_xyz
'x, y, z'
'-y, x, z+1/4'
'-x, -y, z+1/2'
'y, -x, z+3/4'

loop_
_atom_site_label
_atom_site_type_symbol
_atom_site_fract_x
_atom_site_fract_y
_atom_site_fract_z
_atom_site_U_iso_or_equiv
_atom_site_adp_type
_atom_site_occupancy
_atom_site_symmetry_multiplicity
_atom_site_calc_flag
_atom_site_refinement_flags
_atom_site_disorder_assembly
_atom_site_disorder_group
Cu1 Cu 0.95583(7) 0.32388(7) 0.1800(11) 0.0392(2) Uani 1 1 d . . .
Cl1 Cl 0.81041(15) 0.24852(14) 0.1065(11) 0.0481(5) Uani 1 1 d . . .
Cl2 Cl 1.0276(2) 0.39003(18) 0.3035(11) 0.0750(8) Uani 1 1 d . . .
Si1 Si 0.82324(16) 0.83513(16) 0.0358(11) 0.0412(5) Uani 1 1 d . . .
S1 S 1.1816(2) 0.4197(2) 0.0726(11) 0.0784(8) Uani 1 1 d . . .
O1 O 1.0941(4) 0.3343(4) 0.0764(12) 0.0540(15) Uani 1 1 d . . .
S2 S 1.3968(5) 0.5450(5) 0.2948(13) 0.106(2) Uani 0.50 1 d P . .
O2 O 1.4295(8) 0.4514(9) 0.2532(14) 0.068(4) Uani 0.50 1 d P . .
N1 N 0.9087(4) 0.4781(5) 0.1420(12) 0.0361(14) Uani 1 1 d . . .
N2 N 1.1702(5) 0.9859(5) -0.0398(12) 0.0466(17) Uani 1 1 d . . .
C1 C 0.8825(6) 0.5628(5) 0.1957(12) 0.0433(19) Uani 1 1 d . A .
H1 H 0.8828 0.5493 0.2550 0.047 Uiso 1 1 calc R . .
C2 C 0.9025(5) 0.4979(5) 0.0592(12) 0.0391(17) Uani 1 1 d . A .
H2 H 0.9159 0.4380 0.0211 0.049 Uiso 1 1 calc R . .
C3 C 0.8555(5) 0.6672(5) 0.1663(12) 0.0407(18) Uani 1 1 d . . .
H3 H 0.8380 0.7241 0.2060 0.046 Uiso 1 1 calc R A .
C4 C 0.8780(5) 0.5999(6) 0.0268(12) 0.0377(17) Uani 1 1 d . . .
H4 H 0.8775 0.6100 -0.0329 0.048 Uiso 1 1 calc R A .
C5 C 0.8531(5) 0.6924(6) 0.0803(12) 0.0376(17) Uani 1 1 d . A .
C9 C 0.9626(5) 0.8978(6) 0.0084(12) 0.0389(17) Uani 1 1 d . A .
C10 C 0.9886(6) 1.0097(6) 0.0195(12) 0.0433(19) Uani 1 1 d . . .
H10 H 0.9352 1.0587 0.0438 0.053 Uiso 1 1 calc R A .
C11 C 1.0471(7) 0.8304(7) -0.0275(13) 0.066(3) Uani 1 1 d . . .
H11 H 1.0356 0.7527 -0.0358 0.077 Uiso 1 1 calc R A .
C12 C 1.1469(6) 0.8798(6) -0.0504(13) 0.068(3) Uani 1 1 d . A .
H12 H 1.2025 0.8338 -0.0754 0.071 Uiso 1 1 calc R . .
C13 C 1.0911(6) 1.0498(6) -0.0044(12) 0.0448(19) Uani 1 1 d . A .
H13 H 1.1068 1.1267 0.0045 0.055 Uiso 1 1 calc R . .
C14 C 1.1865(8) 0.4619(7) -0.0365(13) 0.078(3) Uani 1 1 d . . .
H14A H 1.1227 0.5104 -0.0489 0.085 Uiso 1 1 calc R . .
H14B H 1.1833 0.3956 -0.0729 0.085 Uiso 1 1 calc R . .
H14C H 1.2561 0.5025 -0.0472 0.085 Uiso 1 1 calc R . .
C15 C 1.3094(6) 0.3429(9) 0.0725(14) 0.110(5) Uani 1 1 d . . .
H15A H 1.3192 0.3061 0.1274 0.119 Uiso 1 1 calc R . .
H15B H 1.3719 0.3940 0.0625 0.119 Uiso 1 1 calc R . .
H15C H 1.3073 0.2865 0.0276 0.119 Uiso 1 1 calc R . .
C16 C 1.5073(11) 0.5927(9) 0.3475(16) 0.047(4) Uani 0.50 1 d P . .
H16A H 1.5658 0.6141 0.3073 0.170 Uiso 0.50 1 calc PR . .
H16B H 1.5357 0.5341 0.3852 0.170 Uiso 0.50 1 calc PR . .
H16C H 1.4856 0.6579 0.3812 0.170 Uiso 0.50 1 calc PR . .
C17 C 1.3058(11) 0.5150(13) 0.3725(17) 0.059(5) Uani 0.50 1 d P . .
H17A H 1.2372 0.4844 0.3479 0.194 Uiso 0.50 1 calc PR . .
H17B H 1.2882 0.5832 0.4042 0.194 Uiso 0.50 1 calc PR . .
H17C H 1.3389 0.4599 0.4109 0.194 Uiso 0.50 1 calc PR . .
C6A C 0.729(6) 0.828(6) -0.080(5) 0.045(15) Uani 0.20 1 d PU A 1
H6A H 0.7581 0.7676 -0.1159 0.067 Uiso 0.20 1 calc PR A 1
H6B H 0.7354 0.8990 -0.1101 0.067 Uiso 0.20 1 calc PR A 1
H6C H 0.6502 0.8131 -0.0670 0.067 Uiso 0.20 1 calc PR A 1
C8B C 0.7563(7) 0.807(2) -0.1235(3) 0.073(8) Uani 0.40 1 d PDU A 2
H8C H 0.8340 0.7951 -0.1313 0.088 Uiso 0.40 1 calc PR A 2
H8D H 0.7069 0.8030 -0.1705 0.088 Uiso 0.40 1 calc PR A 2
C7B C 0.717(2) 0.830(2) -0.0473(3) 0.044(8) Uani 0.40 1 d PDU A 2
H7B H 0.6398 0.8429 -0.0365 0.053 Uiso 0.40 1 calc PR A 2
C7A C 0.7599(3) 0.8127(19) -0.068(2) 0.025(5) Uani 0.40 1 d PDU A 3
H7A H 0.8028 0.7782 -0.1113 0.030 Uiso 0.40 1 calc PR A 3
C8A C 0.6561(11) 0.843(2) -0.085(3) 0.088(9) Uani 0.40 1 d PDU A 3
H8A H 0.6121 0.8777 -0.0421 0.106 Uiso 0.40 1 calc PR A 3
H8B H 0.6255 0.8302 -0.1394 0.106 Uiso 0.40 1 calc PR A 3
C6B C 0.7399(11) 0.9235(14) 0.1164(17) 0.053(4) Uani 0.80 1 d P A 3
H6D H 0.6608 0.9027 0.1138 0.079 Uiso 0.80 1 calc PR A 3
H6E H 0.7481 1.0028 0.1026 0.079 Uiso 0.80 1 calc PR A 3
H6F H 0.7685 0.9096 0.1736 0.079 Uiso 0.80 1 calc PR A 3
C8C C 0.6621(3) 0.954(2) 0.101(3) 0.029(7) Uani 0.20 1 d PDU A 1
H8E H 0.6186 0.9341 0.0526 0.035 Uiso 0.20 1 calc PR A 1
H8F H 0.6312 1.0005 0.1433 0.035 Uiso 0.20 1 calc PR A 1
C7C C 0.7654(19) 0.916(4) 0.108(4) 0.012(9) Uani 0.20 1 d PDU A 1
H7C H 0.8078 0.9370 0.1566 0.015 Uiso 0.20 1 calc PR A 1

loop_
_atom_site_aniso_label
_atom_site_aniso_U_11
_atom_site_aniso_U_22
_atom_site_aniso_U_33
_atom_site_aniso_U_23
_atom_site_aniso_U_13
_atom_site_aniso_U_12
Cu1 0.0411(5) 0.0369(5) 0.0396(6) 0.0068(4) -0.0035(4) 0.0038(4)
Cl1 0.0504(11) 0.0394(10) 0.0544(14) 0.0005(9) -0.0135(10) 0.0001(8)
Cl2 0.1135(19) 0.0568(13) 0.0547(17) 0.0009(11) -0.0418(15) 0.0199(13)
Si1 0.0377(11) 0.0390(11) 0.0470(15) 0.0110(10) -0.0055(10) -0.0067(8)
S1 0.0844(18) 0.0707(15) 0.080(2) 0.0037(14) 0.0039(15) -0.0188(14)
O1 0.055(3) 0.048(3) 0.059(4) 0.020(3) 0.000(3) -0.003(2)
S2 0.078(4) 0.072(4) 0.168(8) 0.013(4) -0.024(4) -0.006(3)
O2 0.045(6) 0.049(7) 0.109(12) -0.008(7) -0.024(7) 0.011(5)
N1 0.043(3) 0.040(3) 0.026(4) 0.002(3) 0.000(3) 0.000(3)
N2 0.049(4) 0.038(3) 0.052(5) 0.004(3) 0.016(3) -0.006(3)
C1 0.055(4) 0.041(4) 0.034(5) 0.005(4) -0.009(4) 0.007(3)
C2 0.046(4) 0.032(4) 0.039(5) 0.001(3) 0.001(4) -0.002(3)
C3 0.044(4) 0.036(4) 0.043(6) -0.004(3) 0.002(4) 0.007(3)
C4 0.037(4) 0.044(4) 0.032(5) 0.008(3) -0.002(3) -0.005(3)
C5 0.029(3) 0.049(4) 0.035(5) 0.002(4) -0.006(3) -0.010(3)
C9 0.036(4) 0.044(4) 0.037(5) 0.004(3) 0.003(3) -0.004(3)
C10 0.046(4) 0.035(4) 0.049(6) -0.001(4) 0.014(4) -0.001(3)
C11 0.059(5) 0.037(4) 0.103(8) -0.005(5) 0.030(5) -0.011(4)
C12 0.051(5) 0.038(4) 0.115(9) -0.016(5) 0.042(5) -0.004(3)
C13 0.047(4) 0.039(4) 0.048(6) -0.003(4) 0.011(4) -0.001(3)
C14 0.092(7) 0.060(6) 0.083(9) 0.027(5) 0.020(6) -0.004(5)
C15 0.024(4) 0.152(10) 0.154(13) 0.072(10) -0.024(6) -0.026(5)
C16 0.048(8) 0.010(6) 0.082(13) -0.002(7) -0.018(9) -0.002(5)
C17 0.029(8) 0.051(9) 0.096(17) 0.000(9) -0.001(9) -0.002(7)
C6A 0.05(2) 0.05(2) 0.03(2) -0.012(18) 0.012(19) 0.000(17)
C8B 0.064(13) 0.076(14) 0.080(17) -0.001(14) 0.002(12) 0.026(12)
C7B 0.048(11) 0.047(10) 0.038(11) 0.008(8) -0.001(8) 0.006(8)
C7A 0.036(9) 0.021(7) 0.018(9) 0.003(7) 0.001(8) 0.013(7)
C8A 0.099(15) 0.083(16) 0.083(17) 0.012(13) -0.032(14) 0.003(13)
C6B 0.041(7) 0.051(7) 0.066(10) 0.011(6) 0.013(9) 0.002(7)
C8C 0.022(13) 0.016(12) 0.049(17) 0.020(12) 0.014(12) -0.001(10)
C7C 0.012(9) 0.012(9) 0.012(9) 0.0000(10) 0.0000(10) 0.0000(10)

loop_
_atom_type_symbol
_atom_type_description
_atom_type_scat_dispersion_real
_atom_type_scat_dispersion_imag
_atom_type_scat_source
C C 0.0033 0.0016 'International Tables Vol C Tables 4.2.6.8 and 6.1.1.4'
H H 0.0000 0.0000 'International Tables Vol C Tables 4.2.6.8 and 6.1.1.4'
Cl Cl 0.1484 0.1585 'International Tables Vol C Tables 4.2.6.8 and 6.1.1.4'
Cu Cu 0.3201 1.2651 'International Tables Vol C Tables 4.2.6.8 and 6.1.1.4'
N N 0.0061 0.0033 'International Tables Vol C Tables 4.2.6.8 and 6.1.1.4'
O O 0.0106 0.0060 'International Tables Vol C Tables 4.2.6.8 and 6.1.1.4'
S S 0.1246 0.1234 'International Tables Vol C Tables 4.2.6.8 and 6.1.1.4'
Si Si 0.0817 0.0704 'International Tables Vol C Tables 4.2.6.8 and 6.1.1.4'

loop_
_geom_angle_atom_site_label_1
_geom_angle_atom_site_label_2
_geom_angle_atom_site_label_3
_geom_angle
_geom_angle_site_symmetry_1
_geom_angle_site_symmetry_3
N1 Cu1 N2 174.8(3) . 2_745
N1 Cu1 Cl2 92.40(18) . .
N2 Cu1 Cl2 89.1(2) 2_745 .
N1 Cu1 Cl1 89.83(17) . .
N2 Cu1 Cl1 91.33(19) 2_745 .
Cl2 Cu1 Cl1 149.73(10) . .
N1 Cu1 O1 86.6(2) . .
N2 Cu1 O1 88.2(2) 2_745 .
Cl2 Cu1 O1 108.33(16) . .
Cl1 Cu1 O1 101.94(15) . .
C7C Si1 C7A 122.2(14) . .
C7C Si1 C7B 102.9(14) . .
C7A Si1 C7B 20.3(7) . .
C7C Si1 C9 107.2(17) . .
C7A Si1 C9 102.8(6) . .
C7B Si1 C9 117.8(8) . .
C7C Si1 C5 111(2) . .
C7A Si1 C5 106.3(7) . .
C7B Si1 C5 111.7(9) . .
C9 Si1 C5 106.2(3) . .
C7C Si1 C6B 6.4(17) . .
C7A Si1 C6B 117.2(7) . .
C7B Si1 C6B 97.5(8) . .
C9 Si1 C6B 113.1(5) . .
C5 Si1 C6B 110.5(6) . .
C7C Si1 C6A 113(2) . .
C7A Si1 C6A 9(2) . .
C7B Si1 C6A 12(2) . .
C9 Si1 C6A 107(2) . .
C5 Si1 C6A 112(2) . .
C6B Si1 C6A 108(2) . .
O1 S1 C15 104.7(4) . .
O1 S1 C14 105.0(4) . .
C15 S1 C14 96.7(5) . .
S1 O1 Cu1 125.0(3) . .
O2 S2 C16 107.2(8) . .
O2 S2 C17 111.3(9) . .
C16 S2 C17 102.9(10) . .
C2 N1 C1 117.9(6) . .
C2 N1 Cu1 118.0(5) . .
C1 N1 Cu1 124.1(5) . .
C12 N2 C13 117.2(6) . .
C12 N2 Cu1 119.8(5) . 4_674
C13 N2 Cu1 122.9(5) . 4_674
N1 C1 C3 121.6(7) . .
N1 C1 H1 119.2 . .
C3 C1 H1 119.2 . .
N1 C2 C4 122.9(7) . .
N1 C2 H2 118.6 . .
C4 C2 H2 118.6 . .
C1 C3 C5 122.1(7) . .
C1 C3 H3 118.9 . .
C5 C3 H3 118.9 . .
C2 C4 C5 121.4(7) . .
C2 C4 H4 119.3 . .
C5 C4 H4 119.3 . .
C3 C5 C4 114.0(6) . .
C3 C5 Si1 124.4(5) . .
C4 C5 Si1 121.6(6) . .
C10 C9 C11 116.2(6) . .
C10 C9 Si1 123.8(6) . .
C11 C9 Si1 120.0(5) . .
C13 C10 C9 120.3(7) . .
C13 C10 H10 119.8 . .
C9 C10 H10 119.8 . .
C12 C11 C9 118.7(7) . .
C12 C11 H11 120.7 . .
C9 C11 H11 120.7 . .
N2 C12 C11 124.5(7) . .
N2 C12 H12 117.8 . .
C11 C12 H12 117.8 . .
N2 C13 C10 123.2(7) . .
N2 C13 H13 118.4 . .
C10 C13 H13 118.4 . .
S1 C14 H14A 109.5 . .
S1 C14 H14B 109.5 . .
H14A C14 H14B 109.5 . .
S1 C14 H14C 109.5 . .
H14A C14 H14C 109.5 . .
H14B C14 H14C 109.5 . .
S1 C15 H15A 109.5 . .
S1 C15 H15B 109.5 . .
H15A C15 H15B 109.5 . .
S1 C15 H15C 109.5 . .
H15A C15 H15C 109.5 . .
H15B C15 H15C 109.5 . .
S2 C16 H16A 109.5 . .
S2 C16 H16B 109.5 . .
H16A C16 H16B 109.5 . .
S2 C16 H16C 109.5 . .
H16A C16 H16C 109.5 . .
H16B C16 H16C 109.5 . .
S2 C17 H17A 109.5 . .
S2 C17 H17B 109.5 . .
H17A C17 H17B 109.5 . .
S2 C17 H17C 109.5 . .
H17A C17 H17C 109.5 . .
H17B C17 H17C 109.5 . .
Si1 C6A H6A 109.5 . .
Si1 C6A H6B 109.5 . .
Si1 C6A H6C 109.5 . .
C7B C8B H8C 120.0 . .
C7B C8B H8D 120.0 . .
H8C C8B H8D 120.0 . .
C8B C7B Si1 114.2(15) . .
C8B C7B H7B 122.9 . .
Si1 C7B H7B 122.9 . .
C8A C7A Si1 122(2) . .
C8A C7A H7A 119.0 . .
Si1 C7A H7A 119.0 . .
C7A C8A H8A 120.0 . .
C7A C8A H8B 120.0 . .
H8A C8A H8B 120.0 . .
Si1 C6B H6D 109.5 . .
Si1 C6B H6E 109.5 . .
Si1 C6B H6F 109.5 . .
C7C C8C H8E 120.0 . .
C7C C8C H8F 120.0 . .
H8E C8C H8F 120.0 . .
C8C C7C Si1 122(4) . .
C8C C7C H7C 119.0 . .
Si1 C7C H7C 119.0 . .

loop_
_geom_bond_atom_site_label_1
_geom_bond_atom_site_label_2
_geom_bond_distance
_geom_bond_site_symmetry_2
Cu1 N1 2.023(6) .
Cu1 N2 2.026(5) 2_745
Cu1 Cl2 2.274(3) .
Cu1 Cl1 2.280(2) .
Cu1 O1 2.331(5) .
Si1 C7C 1.65(5) .
Si1 C7A 1.83(3) .
Si1 C7B 1.83(2) .
Si1 C9 1.880(7) .
Si1 C5 1.883(7) .
Si1 C6B 1.933(16) .
Si1 C6A 2.15(7) .
S1 O1 1.465(5) .
S1 C15 1.786(9) .
S1 C14 1.796(10) .
S2 O2 1.357(12) .
S2 C16 1.665(14) .
S2 C17 1.682(18) .
N1 C2 1.330(9) .
N1 C1 1.359(9) .
N2 C12 1.311(9) .
N2 C13 1.340(8) .
N2 Cu1 2.026(5) 4_674
C1 C3 1.372(9) .
C1 H1 0.9500 .
C2 C4 1.357(9) .
C2 H2 0.9500 .
C3 C5 1.391(10) .
C3 H3 0.9500 .
C4 C5 1.424(10) .
C4 H4 0.9500 .
C9 C10 1.388(10) .
C9 C11 1.414(11) .
C10 C13 1.372(9) .
C10 H10 0.9500 .
C11 C12 1.381(10) .
C11 H11 0.9500 .
C12 H12 0.9500 .
C13 H13 0.9500 .
C14 H14A 0.9800 .
C14 H14B 0.9800 .
C14 H14C 0.9800 .
C15 H15A 0.9800 .
C15 H15B 0.9800 .
C15 H15C 0.9800 .
C16 H16A 0.9800 .
C16 H16B 0.9800 .
C16 H16C 0.9800 .
C17 H17A 0.9800 .
C17 H17B 0.9800 .
C17 H17C 0.9800 .
C6A H6A 0.9800 .
C6A H6B 0.9800 .
C6A H6C 0.9800 .
C8B C7B 1.32199(14) .
C8B H8C 0.9500 .
C8B H8D 0.9500 .
C7B H7B 0.9500 .
C7A C8A 1.32200(12) .
C7A H7A 0.9500 .
C8A H8A 0.9500 .
C8A H8B 0.9500 .
C6B H6D 0.9800 .
C6B H6E 0.9800 .
C6B H6F 0.9800 .
C8C C7C 1.3220(3) .
C8C H8E 0.9500 .
C8C H8F 0.9500 .
C7C H7C 0.9500 .
